data_1515423
loop_
_publ_author_name
'Che, Chi-Ming'
'Chow, Cheuk-Fai'
'Yuen, Mai-Yan'
'Roy, V. A. L.'
'Lu, Wei'
'Chen, Yong'
'Chui, Stephen Sin-Yin'
'Zhu, Nianyong'

_publ_section_title
;
 Single microcrystals of organoplatinum(II) complexes with high
 charge-carrier mobility
;
_journal_issue 2
_journal_name_full 'Chemical Science'
_journal_page_first 216
_journal_paper_doi 10.1039/c0sc00479k
_journal_volume 2
_journal_year 2011
_chemical_formula_moiety 'C13 H17 Cl2 N5 O2 Pt'
_chemical_formula_sum 'C13 H17 Cl2 N5 O2 Pt'
_chemical_formula_weight 541.31
_chemical_name_systematic
;
?
;
_space_group_IT_number 2
_symmetry_cell_setting triclinic
_symmetry_space_group_name_Hall '-P 1'
_symmetry_space_group_name_H-M 'P -1'
_atom_sites_solution_hydrogens geom
_atom_sites_solution_primary direct
_atom_sites_solution_secondary difmap
_audit_creation_method SHELXL-97
_cell_angle_alpha 65.95(3)
_cell_angle_beta 79.94(3)
_cell_angle_gamma 76.84(3)
_cell_formula_units_Z 2
_cell_length_a 6.8480(14)
_cell_length_b 11.736(2)
_cell_length_c 12.384(3)
_cell_measurement_reflns_used 0
_cell_measurement_temperature 301(2)
_cell_measurement_theta_max 0
_cell_measurement_theta_min 0
_cell_volume 881.2(4)
_computing_cell_refinement 'Bruker XSCANS'
_computing_data_collection 'Bruker XSCANS'
_computing_data_reduction 'Bruker SHELXTL'
_computing_molecular_graphics 'Ortep-3 for Windows (Farrugia, 1997)'
_computing_publication_material 'WinGX publication routines (Farrugia, 1999)'
_computing_structure_refinement 'SHELXL-97 (Sheldrick, 1997)'
_computing_structure_solution SHELXS-97
_diffrn_ambient_temperature 301(2)
_diffrn_measured_fraction_theta_full 0.975
_diffrn_measured_fraction_theta_max 0.975
_diffrn_measurement_device_type 'Bruker Smart CCD 1000'
_diffrn_measurement_method 'phi and omega scans'
_diffrn_radiation_monochromator graphite
_diffrn_radiation_source 'fine-focus sealed tube'
_diffrn_radiation_type MoK\a
_diffrn_radiation_wavelength 0.71073
_diffrn_reflns_av_R_equivalents 0.0178
_diffrn_reflns_av_sigmaI/netI 0.0273
_diffrn_reflns_limit_h_max 7
_diffrn_reflns_limit_h_min -8
_diffrn_reflns_limit_k_max 14
_diffrn_reflns_limit_k_min -14
_diffrn_reflns_limit_l_max 14
_diffrn_reflns_limit_l_min -15
_diffrn_reflns_number 5150
_diffrn_reflns_theta_full 25.68
_diffrn_reflns_theta_max 25.68
_diffrn_reflns_theta_min 1.81
_exptl_absorpt_coefficient_mu 8.279
_exptl_absorpt_correction_T_max 1.000000
_exptl_absorpt_correction_T_min 0.500265
_exptl_absorpt_correction_type empirical
_exptl_absorpt_process_details SADABS
_exptl_crystal_colour yellow
_exptl_crystal_density_diffrn 2.040
_exptl_crystal_density_method 'not measured'
_exptl_crystal_description prism
_exptl_crystal_F_000 516
_exptl_crystal_size_max 0.35
_exptl_crystal_size_mid 0.2
_exptl_crystal_size_min 0.15
_refine_diff_density_max 0.822
_refine_diff_density_min -1.015
_refine_diff_density_rms 0.129
_refine_ls_extinction_method none
_refine_ls_goodness_of_fit_ref 1.075
_refine_ls_hydrogen_treatment constr
_refine_ls_matrix_type full
_refine_ls_number_parameters 212
_refine_ls_number_reflns 3268
_refine_ls_number_restraints 0
_refine_ls_restrained_S_all 1.075
_refine_ls_R_factor_all 0.0224
_refine_ls_R_factor_gt 0.0205
_refine_ls_shift/su_max 0.001
_refine_ls_shift/su_mean 0.000
_refine_ls_structure_factor_coef Fsqd
_refine_ls_weighting_details 'calc w=1/[\s^2^(Fo^2^)+(0.0258P)^2^+0.5364P] where P=(Fo^2^+2Fc^2^)/3'
_refine_ls_weighting_scheme calc
_refine_ls_wR_factor_gt 0.0500
_refine_ls_wR_factor_ref 0.0509
_reflns_number_gt 3092
_reflns_number_total 3268
_reflns_threshold_expression >2sigma(I)
_cod_data_source_file c0sc00479k.txt
_cod_data_source_block 1a
_cod_original_cell_volume 881.2(3)
_cod_database_code 1515423

loop_
_symmetry_equiv_pos_as_xyz
'x, y, z'
'-x, -y, -z'

loop_
_atom_site_label
_atom_site_type_symbol
_atom_site_fract_x
_atom_site_fract_y
_atom_site_fract_z
_atom_site_U_iso_or_equiv
_atom_site_adp_type
_atom_site_occupancy
_atom_site_symmetry_multiplicity
_atom_site_calc_flag
_atom_site_refinement_flags
C1 C 0.1796(7) 0.8658(4) 0.9505(4) 0.0513(10) Uani 1 1 d .
H1 H 0.1734 0.9530 0.9120 0.062 Uiso 1 1 calc R
C2 C 0.1502(7) 0.8019(4) 1.0703(4) 0.0493(10) Uani 1 1 d .
H2 H 0.1207 0.8356 1.1287 0.059 Uiso 1 1 calc R
C3 C 0.1739(6) 0.6753(4) 1.0863(3) 0.0392(8) Uani 1 1 d .
C4 C 0.1659(6) 0.5545(4) 1.1889(3) 0.0400(8) Uani 1 1 d .
C5 C 0.1258(7) 0.5344(4) 1.3072(4) 0.0519(10) Uani 1 1 d .
H5 H 0.0955 0.6018 1.3321 0.062 Uiso 1 1 calc R
C6 C 0.1317(7) 0.4101(4) 1.3887(4) 0.0576(12) Uani 1 1 d .
H6 H 0.1061 0.3941 1.4694 0.069 Uiso 1 1 calc R
C7 C 0.1750(7) 0.3103(4) 1.3516(4) 0.0541(11) Uani 1 1 d .
H7 H 0.1790 0.2274 1.4066 0.065 Uiso 1 1 calc R
C8 C 0.2120(6) 0.3352(4) 1.2320(3) 0.0435(9) Uani 1 1 d .
C9 C 0.2564(6) 0.2472(4) 1.1709(4) 0.0454(9) Uani 1 1 d .
C10 C 0.2758(8) 0.1174(4) 1.2045(4) 0.0601(12) Uani 1 1 d .
H10 H 0.2648 0.0570 1.2815 0.072 Uiso 1 1 calc R
C11 C 0.3142(8) 0.0964(4) 1.1025(5) 0.0620(13) Uani 1 1 d .
H11 H 0.3344 0.0179 1.0968 0.074 Uiso 1 1 calc R
C12 C 0.5000(12) 0.2704(8) 0.6889(7) 0.105(2) Uani 1 1 d .
H12A H 0.5414 0.3349 0.7042 0.157 Uiso 1 1 calc R
H12B H 0.4264 0.3090 0.6198 0.157 Uiso 1 1 calc R
H12C H 0.6166 0.2128 0.6756 0.157 Uiso 1 1 calc R
C13 C 0.2927(11) 0.8640(6) 0.5623(5) 0.0884(19) Uani 1 1 d .
H13A H 0.3953 0.9051 0.5061 0.133 Uiso 1 1 calc R
H13B H 0.1652 0.8975 0.5292 0.133 Uiso 1 1 calc R
H13C H 0.3250 0.7745 0.5802 0.133 Uiso 1 1 calc R
Cl1 Cl 0.31863(17) 0.53250(11) 0.78462(9) 0.0510(2) Uani 1 1 d .
Cl2 Cl -0.0793(2) 0.85928(11) 1.33323(10) 0.0626(3) Uani 1 1 d .
Pt1 Pt 0.25827(2) 0.490145(12) 0.983892(11) 0.03470(6) Uani 1 1 d .
O1 O 0.3706(7) 0.2009(4) 0.7917(3) 0.0806(11) Uani 1 1 d .
H1A H 0.2809 0.1830 0.7686 0.121 Uiso 1 1 calc R
O2 O 0.2822(13) 0.8845(4) 0.6621(3) 0.144(3) Uani 1 1 d .
H2A H 0.2558 0.9609 0.6468 0.215 Uiso 1 1 calc R
N1 N 0.2189(5) 0.7830(3) 0.8971(3) 0.0440(8) Uani 1 1 d .
H1B H 0.2430 0.8020 0.8218 0.053 Uiso 1 1 calc R
N2 N 0.2148(5) 0.6650(3) 0.9800(3) 0.0379(7) Uani 1 1 d .
N3 N 0.2065(5) 0.4559(3) 1.1543(3) 0.0367(7) Uani 1 1 d .
N4 N 0.2824(5) 0.3012(3) 1.0512(3) 0.0415(7) Uani 1 1 d .
N5 N 0.3180(6) 0.2087(3) 1.0105(3) 0.0516(9) Uani 1 1 d .
H5A H 0.3400 0.2190 0.9368 0.062 Uiso 1 1 calc R

loop_
_atom_site_aniso_label
_atom_site_aniso_U_11
_atom_site_aniso_U_22
_atom_site_aniso_U_33
_atom_site_aniso_U_23
_atom_site_aniso_U_13
_atom_site_aniso_U_12
C1 0.067(3) 0.037(2) 0.044(2) -0.0117(17) -0.002(2) -0.007(2)
C2 0.059(3) 0.049(2) 0.040(2) -0.0193(18) -0.0003(19) -0.009(2)
C3 0.041(2) 0.042(2) 0.0309(18) -0.0124(15) -0.0021(15) -0.0055(16)
C4 0.040(2) 0.046(2) 0.0312(18) -0.0113(16) -0.0005(15) -0.0097(17)
C5 0.060(3) 0.057(3) 0.036(2) -0.0183(18) 0.0003(19) -0.009(2)
C6 0.069(3) 0.067(3) 0.0277(19) -0.0106(19) 0.0004(19) -0.012(2)
C7 0.062(3) 0.049(2) 0.037(2) -0.0011(18) -0.0029(19) -0.012(2)
C8 0.040(2) 0.044(2) 0.038(2) -0.0059(16) -0.0042(16) -0.0087(17)
C9 0.044(2) 0.043(2) 0.042(2) -0.0089(17) -0.0056(17) -0.0093(18)
C10 0.073(3) 0.044(2) 0.053(3) -0.007(2) -0.004(2) -0.014(2)
C11 0.078(4) 0.042(2) 0.064(3) -0.015(2) -0.009(3) -0.014(2)
C12 0.116(6) 0.128(6) 0.096(5) -0.066(5) -0.005(4) -0.028(5)
C13 0.129(6) 0.079(4) 0.052(3) -0.021(3) -0.008(3) -0.015(4)
Cl1 0.0563(6) 0.0615(6) 0.0333(5) -0.0184(4) -0.0024(4) -0.0076(5)
Cl2 0.0933(9) 0.0504(6) 0.0417(6) -0.0162(4) -0.0024(6) -0.0141(6)
Pt1 0.03452(9) 0.03725(9) 0.02870(9) -0.00986(6) -0.00313(5) -0.00446(6)
O1 0.100(3) 0.089(3) 0.066(2) -0.041(2) -0.007(2) -0.020(2)
O2 0.306(8) 0.058(2) 0.034(2) -0.0131(17) -0.006(3) 0.014(4)
N1 0.053(2) 0.0383(17) 0.0312(16) -0.0050(13) -0.0028(14) -0.0061(15)
N2 0.0379(17) 0.0399(16) 0.0313(15) -0.0101(13) -0.0016(13) -0.0059(14)
N3 0.0349(17) 0.0387(16) 0.0295(15) -0.0063(13) -0.0034(12) -0.0059(13)
N4 0.0413(19) 0.0403(17) 0.0424(18) -0.0159(14) -0.0037(14) -0.0057(14)
N5 0.058(2) 0.048(2) 0.051(2) -0.0219(17) -0.0077(18) -0.0078(17)

loop_
_atom_type_symbol
_atom_type_description
_atom_type_scat_dispersion_real
_atom_type_scat_dispersion_imag
_atom_type_scat_source
C C 0.0033 0.0016 'International Tables Vol C Tables 4.2.6.8 and 6.1.1.4'
H H 0.0000 0.0000 'International Tables Vol C Tables 4.2.6.8 and 6.1.1.4'
Cl Cl 0.1484 0.1585 'International Tables Vol C Tables 4.2.6.8 and 6.1.1.4'
Pt Pt -1.7033 8.3905 'International Tables Vol C Tables 4.2.6.8 and 6.1.1.4'
O O 0.0106 0.0060 'International Tables Vol C Tables 4.2.6.8 and 6.1.1.4'
N N 0.0061 0.0033 'International Tables Vol C Tables 4.2.6.8 and 6.1.1.4'

loop_
_geom_angle_atom_site_label_1
_geom_angle_atom_site_label_2
_geom_angle_atom_site_label_3
_geom_angle
N1 C1 C2 109.1(4)
N1 C1 H1 125.4
C2 C1 H1 125.4
C1 C2 C3 105.0(4)
C1 C2 H2 127.5
C3 C2 H2 127.5
N2 C3 C2 109.5(3)
N2 C3 C4 114.9(3)
C2 C3 C4 135.6(4)
N3 C4 C5 120.2(4)
N3 C4 C3 111.2(3)
C5 C4 C3 128.5(4)
C4 C5 C6 118.0(4)
C4 C5 H5 121.0
C6 C5 H5 121.0
C7 C6 C5 120.9(4)
C7 C6 H6 119.5
C5 C6 H6 119.5
C8 C7 C6 119.0(4)
C8 C7 H7 120.5
C6 C7 H7 120.5
N3 C8 C7 119.3(4)
N3 C8 C9 111.3(4)
C7 C8 C9 129.3(4)
N4 C9 C10 108.5(4)
N4 C9 C8 115.4(3)
C10 C9 C8 136.0(4)
C11 C10 C9 106.0(4)
C11 C10 H10 127.0
C9 C10 H10 127.0
N5 C11 C10 108.4(4)
N5 C11 H11 125.8
C10 C11 H11 125.8
O1 C12 H12A 109.5
O1 C12 H12B 109.5
H12A C12 H12B 109.5
O1 C12 H12C 109.5
H12A C12 H12C 109.5
H12B C12 H12C 109.5
O2 C13 H13A 109.5
O2 C13 H13B 109.5
H13A C13 H13B 109.5
O2 C13 H13C 109.5
H13A C13 H13C 109.5
H13B C13 H13C 109.5
N3 Pt1 N2 79.57(13)
N3 Pt1 N4 79.44(14)
N2 Pt1 N4 159.02(13)
N3 Pt1 Cl1 179.34(9)
N2 Pt1 Cl1 99.77(10)
N4 Pt1 Cl1 101.21(11)
C12 O1 H1A 109.5
C13 O2 H2A 109.5
C1 N1 N2 109.4(3)
C1 N1 H1B 125.3
N2 N1 H1B 125.3
C3 N2 N1 107.0(3)
C3 N2 Pt1 115.7(2)
N1 N2 Pt1 137.3(3)
C8 N3 C4 122.5(3)
C8 N3 Pt1 118.9(3)
C4 N3 Pt1 118.6(2)
N5 N4 C9 107.5(3)
N5 N4 Pt1 137.6(3)
C9 N4 Pt1 114.9(3)
N4 N5 C11 109.6(4)
N4 N5 H5A 125.2
C11 N5 H5A 125.2

loop_
_geom_bond_atom_site_label_1
_geom_bond_atom_site_label_2
_geom_bond_distance
C1 N1 1.341(6)
C1 C2 1.365(6)
C1 H1 0.9300
C2 C3 1.392(6)
C2 H2 0.9300
C3 N2 1.346(5)
C3 C4 1.473(5)
C4 N3 1.347(5)
C4 C5 1.373(6)
C5 C6 1.391(6)
C5 H5 0.9300
C6 C7 1.380(7)
C6 H6 0.9300
C7 C8 1.376(6)
C7 H7 0.9300
C8 N3 1.346(5)
C8 C9 1.465(6)
C9 N4 1.351(5)
C9 C10 1.387(6)
C10 C11 1.354(7)
C10 H10 0.9300
C11 N5 1.348(6)
C11 H11 0.9300
C12 O1 1.470(8)
C12 H12A 0.9600
C12 H12B 0.9600
C12 H12C 0.9600
C13 O2 1.340(7)
C13 H13A 0.9600
C13 H13B 0.9600
C13 H13C 0.9600
Cl1 Pt1 2.2903(12)
Pt1 N3 1.963(3)
Pt1 N2 1.987(3)
Pt1 N4 2.003(3)
O1 H1A 0.8200
O2 H2A 0.8200
N1 N2 1.349(4)
N1 H1B 0.8600
N4 N5 1.332(5)
N5 H5A 0.8600
